data_4315901
loop_
_publ_author_name
'Jue-Chao Jiang'
'Zhao-Lian Chu'
'Wei Huang'
'Gang Wang'
'Xiao-Zeng You'

_publ_section_title
;
 Dinuclear Cadmium(II), Zinc(II), and Manganese(II), Trinuclear
 Nickel(II), and Pentanuclear Copper(II) Complexes with Novel Macrocyclic
 and Acyclic Schiff-Base Ligands Having Enantiopure or Racemic Camphoric
 Diamine Components
;
_journal_name_full 'Inorganic Chemistry'
_journal_page_first 5897
_journal_page_last 5911
_journal_paper_doi 10.1021/ic100349d
_journal_volume 49
_journal_year 2010
_chemical_formula_moiety 'C48 H60 Cl4 N6 Ni3 O6, 2(N O3), 4(H2 O)'
_chemical_formula_sum 'C48 H68 Cl4 N8 Ni3 O16'
_chemical_formula_weight 1331.03
_chemical_name_systematic
; 
 ? 
;
_space_group_IT_number 2
_symmetry_cell_setting triclinic
_symmetry_space_group_name_Hall '-P 1'
_symmetry_space_group_name_H-M 'P -1'
_atom_sites_solution_hydrogens geom
_atom_sites_solution_primary direct
_atom_sites_solution_secondary difmap
_audit_creation_method SHELXL-97
_cell_angle_alpha 95.563(5)
_cell_angle_beta 99.788(5)
_cell_angle_gamma 94.268(5)
_cell_formula_units_Z 2
_cell_length_a 10.096(3)
_cell_length_b 14.177(4)
_cell_length_c 20.940(6)
_cell_measurement_reflns_used 2709
_cell_measurement_temperature 291(2)
_cell_measurement_theta_max 22.331
_cell_measurement_theta_min 2.322
_cell_volume 2927.0(15)
_computing_cell_refinement SMART
_computing_data_collection 'SMART (BRUKER 2000)'
_computing_data_reduction 'SAINT (BRUKER 2000)'
_computing_molecular_graphics SHELXTL
_computing_publication_material SHELXTL
_computing_structure_refinement SHELXTL
_computing_structure_solution 'SHELXTL (BRUKER 2000)'
_diffrn_ambient_temperature 291(2)
_diffrn_measured_fraction_theta_full 0.983
_diffrn_measured_fraction_theta_max 0.983
_diffrn_measurement_device_type 'Bruker CCD area detector'
_diffrn_measurement_method '\f and \w scans'
_diffrn_radiation_monochromator graphite
_diffrn_radiation_source 'fine-focus sealed tube'
_diffrn_radiation_type MoK\a
_diffrn_radiation_wavelength 0.71073
_diffrn_reflns_av_R_equivalents 0.0477
_diffrn_reflns_av_sigmaI/netI 0.1144
_diffrn_reflns_limit_h_max 12
_diffrn_reflns_limit_h_min -11
_diffrn_reflns_limit_k_max 12
_diffrn_reflns_limit_k_min -16
_diffrn_reflns_limit_l_max 24
_diffrn_reflns_limit_l_min -23
_diffrn_reflns_number 14632
_diffrn_reflns_theta_full 25.00
_diffrn_reflns_theta_max 25.00
_diffrn_reflns_theta_min 1.99
_diffrn_standards_decay_% 0
_diffrn_standards_interval_count 0
_diffrn_standards_interval_time 0
_diffrn_standards_number 0
_exptl_absorpt_coefficient_mu 1.209
_exptl_absorpt_correction_T_max 0.8395
_exptl_absorpt_correction_T_min 0.7940
_exptl_absorpt_correction_type multi-scan
_exptl_absorpt_process_details 'SADABS, Bruker(2000)'
_exptl_crystal_colour green
_exptl_crystal_density_diffrn 1.510
_exptl_crystal_density_method 'not measured'
_exptl_crystal_description block
_exptl_crystal_F_000 1384
_exptl_crystal_size_max 0.20
_exptl_crystal_size_mid 0.20
_exptl_crystal_size_min 0.15
_refine_diff_density_max 1.020
_refine_diff_density_min -0.438
_refine_diff_density_rms 0.090
_refine_ls_extinction_method none
_refine_ls_goodness_of_fit_ref 0.951
_refine_ls_hydrogen_treatment constr
_refine_ls_matrix_type full
_refine_ls_number_parameters 721
_refine_ls_number_reflns 10114
_refine_ls_number_restraints 0
_refine_ls_restrained_S_all 0.951
_refine_ls_R_factor_all 0.1174
_refine_ls_R_factor_gt 0.0665
_refine_ls_shift/su_max 0.001
_refine_ls_shift/su_mean 0.000
_refine_ls_structure_factor_coef Fsqd
_refine_ls_weighting_details 'calc w=1/[\s^2^(Fo^2^)+(0.0631P)^2^] where P=(Fo^2^+2Fc^2^)/3'
_refine_ls_weighting_scheme calc
_refine_ls_wR_factor_gt 0.1367
_refine_ls_wR_factor_ref 0.1541
_reflns_number_gt 6150
_reflns_number_total 10114
_reflns_threshold_expression >2sigma(I)
_cod_data_source_file ic100349d_si_002_11.cif
_cod_data_source_block 11
_cod_database_code 4315901

loop_
_symmetry_equiv_pos_as_xyz
'x, y, z'
'-x, -y, -z'

loop_
_atom_site_label
_atom_site_type_symbol
_atom_site_fract_x
_atom_site_fract_y
_atom_site_fract_z
_atom_site_U_iso_or_equiv
_atom_site_adp_type
_atom_site_occupancy
_atom_site_symmetry_multiplicity
_atom_site_calc_flag
_atom_site_refinement_flags
_atom_site_disorder_assembly
_atom_site_disorder_group
Ni1 Ni 0.78833(7) 0.27792(5) 0.86085(3) 0.0328(2) Uani 1 1 d . . .
Ni2 Ni 0.71354(8) 0.06110(5) 0.76425(3) 0.0347(2) Uani 1 1 d . . .
Ni3 Ni 0.62749(8) 0.26963(5) 0.70351(4) 0.0369(2) Uani 1 1 d . . .
C1 C 0.8387(6) 0.4168(4) 0.7720(3) 0.0362(15) Uani 1 1 d . . .
C2 C 0.8980(6) 0.4355(5) 0.7185(3) 0.0413(16) Uani 1 1 d . . .
C3 C 0.9589(7) 0.5248(5) 0.7149(3) 0.0552(19) Uani 1 1 d . . .
H3 H 0.9995 0.5361 0.6794 0.066 Uiso 1 1 calc R . .
C4 C 0.9597(7) 0.5976(5) 0.7641(4) 0.058(2) Uani 1 1 d . . .
C5 C 0.8958(7) 0.5830(4) 0.8149(3) 0.0498(18) Uani 1 1 d . . .
H5 H 0.8927 0.6334 0.8463 0.060 Uiso 1 1 calc R . .
C6 C 0.8340(6) 0.4920(4) 0.8206(3) 0.0384(15) Uani 1 1 d . . .
C7 C 0.8850(6) 0.3572(5) 0.6645(3) 0.0507(18) Uani 1 1 d . . .
H7 H 0.9565 0.3298 0.6495 0.061 Uiso 1 1 calc R . .
C8 C 0.7615(6) 0.4827(4) 0.8745(3) 0.0398(16) Uani 1 1 d . . .
H8 H 0.7420 0.5384 0.8968 0.048 Uiso 1 1 calc R . .
C9 C 0.6493(6) 0.4103(4) 0.9480(3) 0.0397(15) Uani 1 1 d . . .
H9 H 0.6252 0.4755 0.9564 0.048 Uiso 1 1 calc R . .
C10 C 0.7311(6) 0.3799(4) 1.0115(3) 0.0370(15) Uani 1 1 d . . .
C11 C 0.7053(6) 0.2708(4) 1.0006(3) 0.0350(14) Uani 1 1 d . . .
C12 C 0.5572(6) 0.2522(4) 0.9694(3) 0.0453(16) Uani 1 1 d . . .
H12A H 0.5017 0.2434 1.0023 0.054 Uiso 1 1 calc R . .
H12B H 0.5425 0.1956 0.9382 0.054 Uiso 1 1 calc R . .
C13 C 0.5218(6) 0.3412(4) 0.9348(3) 0.0464(17) Uani 1 1 d . . .
H13A H 0.4932 0.3236 0.8883 0.056 Uiso 1 1 calc R . .
H13B H 0.4492 0.3704 0.9518 0.056 Uiso 1 1 calc R . .
C14 C 0.8756(6) 0.4202(4) 1.0252(3) 0.0437(16) Uani 1 1 d . . .
H14A H 0.9219 0.3963 1.0634 0.066 Uiso 1 1 calc R . .
H14B H 0.8801 0.4883 1.0323 0.066 Uiso 1 1 calc R . .
H14C H 0.9176 0.4017 0.9886 0.066 Uiso 1 1 calc R . .
C15 C 0.6647(7) 0.4196(4) 1.0690(3) 0.0532(18) Uani 1 1 d . . .
H15A H 0.7172 0.4072 1.1095 0.080 Uiso 1 1 calc R . .
H15B H 0.5749 0.3892 1.0645 0.080 Uiso 1 1 calc R . .
H15C H 0.6609 0.4870 1.0686 0.080 Uiso 1 1 calc R . .
C16 C 0.7422(7) 0.2237(4) 1.0625(3) 0.0529(18) Uani 1 1 d . . .
H16A H 0.6894 0.2461 1.0940 0.079 Uiso 1 1 calc R . .
H16B H 0.8364 0.2393 1.0800 0.079 Uiso 1 1 calc R . .
H16C H 0.7241 0.1559 1.0527 0.079 Uiso 1 1 calc R . .
C17 C 1.0799(6) 0.2732(4) 0.8485(3) 0.0394(15) Uani 1 1 d . . .
H17 H 1.1247 0.2948 0.8166 0.047 Uiso 1 1 calc R . .
C18 C 1.0822(6) 0.1760(4) 0.8701(3) 0.0342(14) Uani 1 1 d . . .
C19 C 0.9616(6) 0.1185(4) 0.8575(3) 0.0324(14) Uani 1 1 d . . .
C20 C 0.9538(6) 0.0290(4) 0.8829(3) 0.0333(14) Uani 1 1 d . . .
C21 C 1.0706(6) 0.0034(4) 0.9221(3) 0.0355(14) Uani 1 1 d . . .
H21 H 1.0680 -0.0538 0.9403 0.043 Uiso 1 1 calc R . .
C22 C 1.1869(6) 0.0618(4) 0.9333(3) 0.0376(15) Uani 1 1 d . . .
C23 C 1.1956(6) 0.1471(4) 0.9065(3) 0.0372(15) Uani 1 1 d . . .
H23 H 1.2774 0.1845 0.9131 0.045 Uiso 1 1 calc R . .
C24 C 0.8317(6) -0.0322(4) 0.8752(3) 0.0370(15) Uani 1 1 d . . .
H24 H 0.8329 -0.0819 0.9012 0.044 Uiso 1 1 calc R . .
C25 C 0.6040(6) -0.0918(4) 0.8411(3) 0.0391(15) Uani 1 1 d . . .
H25 H 0.6255 -0.1276 0.8787 0.047 Uiso 1 1 calc R . .
C26 C 0.5568(6) -0.1617(4) 0.7780(3) 0.0406(15) Uani 1 1 d . . .
C27 C 0.4697(6) -0.1008(4) 0.7325(3) 0.0454(17) Uani 1 1 d . . .
C28 C 0.3953(7) -0.0448(5) 0.7793(3) 0.0580(19) Uani 1 1 d . . .
H28A H 0.3075 -0.0776 0.7794 0.070 Uiso 1 1 calc R . .
H28B H 0.3822 0.0180 0.7660 0.070 Uiso 1 1 calc R . .
C29 C 0.4825(6) -0.0365(5) 0.8476(3) 0.0494(17) Uani 1 1 d . . .
H29A H 0.5115 0.0297 0.8633 0.059 Uiso 1 1 calc R . .
H29B H 0.4318 -0.0632 0.8780 0.059 Uiso 1 1 calc R . .
C30 C 0.4650(7) -0.2423(4) 0.7966(3) 0.058(2) Uani 1 1 d . . .
H30A H 0.4350 -0.2887 0.7594 0.087 Uiso 1 1 calc R . .
H30B H 0.3882 -0.2165 0.8108 0.087 Uiso 1 1 calc R . .
H30C H 0.5145 -0.2720 0.8313 0.087 Uiso 1 1 calc R . .
C31 C 0.6728(7) -0.2042(5) 0.7516(3) 0.0572(19) Uani 1 1 d . . .
H31A H 0.7167 -0.2430 0.7824 0.086 Uiso 1 1 calc R . .
H31B H 0.7363 -0.1540 0.7449 0.086 Uiso 1 1 calc R . .
H31C H 0.6387 -0.2426 0.7110 0.086 Uiso 1 1 calc R . .
C32 C 0.3749(7) -0.1600(5) 0.6760(3) 0.068(2) Uani 1 1 d . . .
H32A H 0.3318 -0.1185 0.6470 0.102 Uiso 1 1 calc R . .
H32B H 0.3077 -0.1972 0.6925 0.102 Uiso 1 1 calc R . .
H32C H 0.4257 -0.2016 0.6527 0.102 Uiso 1 1 calc R . .
C33 C 0.9365(6) 0.0551(5) 0.6821(3) 0.0468(17) Uani 1 1 d . . .
H33 H 1.0260 0.0809 0.6916 0.056 Uiso 1 1 calc R . .
C34 C 0.8379(6) 0.0676(4) 0.6222(3) 0.0416(16) Uani 1 1 d . . .
C35 C 0.7239(6) 0.1147(4) 0.6303(3) 0.0371(15) Uani 1 1 d . . .
C36 C 0.6258(6) 0.1230(4) 0.5748(3) 0.0388(15) Uani 1 1 d . . .
C37 C 0.6444(7) 0.0835(4) 0.5136(3) 0.0468(17) Uani 1 1 d . . .
H37 H 0.5806 0.0886 0.4768 0.056 Uiso 1 1 calc R . .
C38 C 0.7550(7) 0.0378(5) 0.5081(3) 0.0451(16) Uani 1 1 d . . .
C39 C 0.8536(6) 0.0298(5) 0.5615(3) 0.0474(17) Uani 1 1 d . . .
H39 H 0.9299 -0.0008 0.5561 0.057 Uiso 1 1 calc R . .
C40 C 0.5038(6) 0.1691(4) 0.5773(3) 0.0445(16) Uani 1 1 d . . .
H40 H 0.4370 0.1595 0.5402 0.053 Uiso 1 1 calc R . .
C41 C 0.3466(6) 0.2582(5) 0.6218(3) 0.0551(19) Uani 1 1 d . . .
H41 H 0.2889 0.2293 0.5811 0.066 Uiso 1 1 calc R . .
C42 C 0.3488(7) 0.3685(5) 0.6251(3) 0.0566(19) Uani 1 1 d . . .
C43 C 0.3841(7) 0.3985(5) 0.7004(3) 0.056(2) Uani 1 1 d . . .
C44 C 0.3012(7) 0.3233(6) 0.7275(3) 0.067(2) Uani 1 1 d . . .
H44A H 0.2143 0.3451 0.7325 0.081 Uiso 1 1 calc R . .
H44B H 0.3479 0.3107 0.7698 0.081 Uiso 1 1 calc R . .
C45 C 0.2817(7) 0.2331(5) 0.6795(3) 0.061(2) Uani 1 1 d . . .
H45A H 0.1864 0.2131 0.6653 0.073 Uiso 1 1 calc R . .
H45B H 0.3249 0.1819 0.6998 0.073 Uiso 1 1 calc R . .
C46 C 0.4409(8) 0.4130(6) 0.5852(4) 0.077(2) Uani 1 1 d . . .
H46A H 0.4181 0.3841 0.5409 0.116 Uiso 1 1 calc R . .
H46B H 0.5326 0.4034 0.6026 0.116 Uiso 1 1 calc R . .
H46C H 0.4312 0.4800 0.5866 0.116 Uiso 1 1 calc R . .
C47 C 0.2056(7) 0.3913(6) 0.5984(4) 0.082(3) Uani 1 1 d . . .
H47A H 0.2007 0.4589 0.6045 0.123 Uiso 1 1 calc R . .
H47B H 0.1432 0.3603 0.6213 0.123 Uiso 1 1 calc R . .
H47C H 0.1829 0.3691 0.5528 0.123 Uiso 1 1 calc R . .
C48 C 0.3532(8) 0.5008(5) 0.7201(4) 0.086(3) Uani 1 1 d . . .
H48A H 0.3831 0.5168 0.7662 0.129 Uiso 1 1 calc R . .
H48B H 0.2578 0.5053 0.7095 0.129 Uiso 1 1 calc R . .
H48C H 0.3996 0.5440 0.6970 0.129 Uiso 1 1 calc R . .
Cl1 Cl 1.0397(2) 0.70921(15) 0.76029(11) 0.0941(8) Uani 1 1 d . . .
Cl2 Cl 1.32816(16) 0.03268(11) 0.98662(8) 0.0488(4) Uani 1 1 d . . .
Cl3 Cl 0.77770(19) -0.01431(15) 0.43111(8) 0.0676(6) Uani 1 1 d . . .
Cl4 Cl 0.56676(15) 0.18973(10) 0.79865(7) 0.0408(4) Uani 1 1 d . . .
N1 N 0.7228(5) 0.4039(3) 0.8936(2) 0.0358(12) Uani 1 1 d . . .
N2 N 0.7879(5) 0.2315(3) 0.9518(2) 0.0324(11) Uani 1 1 d . . .
H2A H 0.7641 0.1684 0.9446 0.039 Uiso 1 1 calc R . .
H2B H 0.8744 0.2387 0.9725 0.039 Uiso 1 1 calc R . .
N3 N 0.7207(5) -0.0258(3) 0.8365(2) 0.0355(12) Uani 1 1 d . . .
N4 N 0.5606(5) -0.0319(3) 0.7058(2) 0.0405(13) Uani 1 1 d . . .
H4A H 0.5064 0.0044 0.6821 0.049 Uiso 1 1 calc R . .
H4B H 0.6004 -0.0667 0.6775 0.049 Uiso 1 1 calc R . .
N5 N 0.4797(5) 0.2223(4) 0.6264(2) 0.0439(13) Uani 1 1 d . . .
N6 N 0.5286(5) 0.3897(4) 0.7223(2) 0.0483(14) Uani 1 1 d . . .
H6A H 0.5438 0.4032 0.7660 0.058 Uiso 1 1 calc R . .
H6B H 0.5730 0.4375 0.7068 0.058 Uiso 1 1 calc R . .
N7 N 0.8206(6) 0.7159(4) 0.9661(3) 0.0490(14) Uani 1 1 d . . .
N8 N 0.7685(15) 0.8164(8) 0.5925(5) 0.141(4) Uani 1 1 d . . .
O1 O 0.7858(4) 0.3290(3) 0.77494(17) 0.0339(9) Uani 1 1 d . . .
O2 O 0.7434(4) 0.3305(3) 0.63897(18) 0.0442(11) Uani 1 1 d . . .
O3 O 0.9976(4) 0.3283(2) 0.88468(18) 0.0346(10) Uani 1 1 d . . .
O4 O 0.8532(4) 0.1508(2) 0.82434(17) 0.0345(9) Uani 1 1 d . . .
O5 O 0.8708(4) -0.0036(3) 0.72307(18) 0.0425(10) Uani 1 1 d . . .
O6 O 0.7111(4) 0.1485(3) 0.68966(18) 0.0365(10) Uani 1 1 d . . .
O7 O 0.8180(5) 0.6551(3) 1.0061(2) 0.0590(13) Uani 1 1 d . . .
O8 O 0.9254(5) 0.7674(4) 0.9673(2) 0.0658(14) Uani 1 1 d . . .
O9 O 0.7175(6) 0.7215(4) 0.9262(3) 0.0884(19) Uani 1 1 d . . .
O10 O 0.6511(9) 0.8407(7) 0.5920(4) 0.132(3) Uani 1 1 d . . .
O11 O 0.7722(12) 0.7506(8) 0.5507(5) 0.267(8) Uani 1 1 d . . .
O12 O 0.8815(8) 0.8412(4) 0.6378(3) 0.111(2) Uani 1 1 d . . .
O13 O 0.7331(8) 0.3451(6) 0.5083(4) 0.172(4) Uani 1 1 d . . .
H13C H 0.7217 0.3995 0.5264 0.258 Uiso 1 1 d R . .
H13D H 0.7950 0.3208 0.5325 0.258 Uiso 1 1 d R . .
O14 O 0.4925(10) 0.3303(7) 0.4269(4) 0.204(4) Uani 1 1 d . . .
H14D H 0.4228 0.2913 0.4233 0.306 Uiso 1 1 d R . .
H14E H 0.5427 0.3284 0.4636 0.306 Uiso 1 1 d R . .
O15 O 0.9208(12) 0.2962(13) 0.4416(7) 0.391(12) Uani 1 1 d . . .
H15D H 0.9004 0.2415 0.4202 0.587 Uiso 1 1 d R . .
H15E H 0.9965 0.3008 0.4672 0.587 Uiso 1 1 d R . .
O16 O 0.806(3) 0.5377(10) 0.5649(7) 0.66(2) Uani 1 1 d . . .
H16D H 0.8371 0.5622 0.5343 0.990 Uiso 1 1 d R . .
H16E H 0.7608 0.5785 0.5815 0.990 Uiso 1 1 d R . .

loop_
_atom_site_aniso_label
_atom_site_aniso_U_11
_atom_site_aniso_U_22
_atom_site_aniso_U_33
_atom_site_aniso_U_23
_atom_site_aniso_U_13
_atom_site_aniso_U_12
Ni1 0.0381(5) 0.0290(4) 0.0310(4) 0.0086(3) 0.0026(3) 0.0031(3)
Ni2 0.0399(5) 0.0332(5) 0.0297(4) 0.0059(3) 0.0022(3) 0.0012(4)
Ni3 0.0386(5) 0.0396(5) 0.0317(4) 0.0080(3) 0.0007(4) 0.0068(4)
C1 0.026(3) 0.042(4) 0.038(4) 0.017(3) -0.008(3) 0.003(3)
C2 0.030(4) 0.052(4) 0.043(4) 0.021(3) 0.004(3) 0.002(3)
C3 0.046(4) 0.072(5) 0.050(5) 0.030(4) 0.006(3) -0.003(4)
C4 0.059(5) 0.048(5) 0.064(5) 0.032(4) -0.002(4) -0.013(4)
C5 0.059(5) 0.037(4) 0.048(4) 0.017(3) -0.009(4) 0.000(3)
C6 0.039(4) 0.031(4) 0.045(4) 0.020(3) -0.005(3) 0.003(3)
C7 0.037(4) 0.066(5) 0.052(4) 0.009(4) 0.015(3) 0.007(3)
C8 0.044(4) 0.033(4) 0.040(4) 0.009(3) -0.005(3) 0.008(3)
C9 0.045(4) 0.024(3) 0.050(4) 0.004(3) 0.008(3) 0.005(3)
C10 0.045(4) 0.031(4) 0.035(3) 0.009(3) 0.003(3) 0.007(3)
C11 0.042(4) 0.029(3) 0.036(3) 0.005(3) 0.011(3) 0.001(3)
C12 0.042(4) 0.036(4) 0.058(4) 0.000(3) 0.016(3) 0.000(3)
C13 0.038(4) 0.051(4) 0.052(4) 0.003(3) 0.009(3) 0.012(3)
C14 0.054(4) 0.031(4) 0.042(4) 0.007(3) -0.001(3) -0.002(3)
C15 0.073(5) 0.043(4) 0.046(4) 0.007(3) 0.011(4) 0.016(4)
C16 0.083(5) 0.035(4) 0.047(4) 0.013(3) 0.024(4) 0.006(4)
C17 0.044(4) 0.039(4) 0.041(4) 0.015(3) 0.019(3) 0.001(3)
C18 0.035(4) 0.033(4) 0.034(3) 0.003(3) 0.004(3) 0.002(3)
C19 0.036(4) 0.032(3) 0.027(3) 0.003(3) -0.004(3) 0.013(3)
C20 0.044(4) 0.028(3) 0.029(3) 0.006(3) 0.007(3) 0.006(3)
C21 0.041(4) 0.028(3) 0.036(3) 0.004(3) -0.001(3) 0.008(3)
C22 0.036(4) 0.043(4) 0.032(3) 0.003(3) -0.004(3) 0.012(3)
C23 0.035(4) 0.040(4) 0.035(4) 0.002(3) 0.006(3) 0.000(3)
C24 0.054(4) 0.026(3) 0.031(3) 0.011(3) 0.004(3) 0.004(3)
C25 0.046(4) 0.038(4) 0.031(3) 0.007(3) 0.002(3) -0.007(3)
C26 0.044(4) 0.033(4) 0.042(4) 0.004(3) 0.003(3) -0.006(3)
C27 0.047(4) 0.043(4) 0.042(4) 0.007(3) 0.002(3) -0.013(3)
C28 0.047(4) 0.056(5) 0.071(5) 0.016(4) 0.007(4) -0.001(4)
C29 0.052(4) 0.046(4) 0.050(4) 0.001(3) 0.018(3) -0.007(3)
C30 0.080(5) 0.044(4) 0.046(4) 0.012(3) 0.003(4) -0.015(4)
C31 0.077(5) 0.044(4) 0.049(4) 0.004(3) 0.009(4) 0.002(4)
C32 0.073(5) 0.070(5) 0.053(5) 0.010(4) -0.009(4) -0.014(4)
C33 0.025(3) 0.071(5) 0.045(4) 0.020(3) 0.000(3) -0.001(3)
C34 0.040(4) 0.050(4) 0.038(4) 0.009(3) 0.012(3) 0.005(3)
C35 0.042(4) 0.037(4) 0.033(4) 0.009(3) 0.007(3) -0.002(3)
C36 0.041(4) 0.042(4) 0.034(4) 0.007(3) 0.006(3) 0.007(3)
C37 0.051(4) 0.056(4) 0.033(4) 0.012(3) 0.003(3) 0.005(4)
C38 0.047(4) 0.053(4) 0.036(4) 0.001(3) 0.010(3) 0.006(3)
C39 0.044(4) 0.058(5) 0.046(4) 0.013(3) 0.018(3) 0.010(3)
C40 0.041(4) 0.054(4) 0.034(4) 0.003(3) -0.005(3) 0.004(3)
C41 0.038(4) 0.078(6) 0.044(4) -0.003(4) -0.005(3) 0.008(4)
C42 0.053(5) 0.067(5) 0.051(5) 0.010(4) 0.003(4) 0.025(4)
C43 0.050(4) 0.070(5) 0.049(4) 0.001(4) 0.001(4) 0.023(4)
C44 0.050(5) 0.105(7) 0.047(5) 0.004(4) 0.008(4) 0.020(5)
C45 0.033(4) 0.083(6) 0.065(5) 0.002(4) 0.007(4) 0.004(4)
C46 0.090(6) 0.078(6) 0.074(6) 0.030(5) 0.016(5) 0.041(5)
C47 0.067(5) 0.109(7) 0.074(6) 0.018(5) 0.001(4) 0.054(5)
C48 0.089(6) 0.072(6) 0.093(7) -0.019(5) 0.007(5) 0.036(5)
Cl1 0.1142(19) 0.0667(14) 0.0960(17) 0.0349(12) 0.0090(14) -0.0381(13)
Cl2 0.0469(10) 0.0491(10) 0.0468(10) 0.0078(8) -0.0075(8) 0.0148(8)
Cl3 0.0715(13) 0.0930(15) 0.0404(10) -0.0026(9) 0.0159(9) 0.0203(11)
Cl4 0.0418(9) 0.0409(9) 0.0390(9) 0.0053(7) 0.0061(7) 0.0021(7)
N1 0.042(3) 0.033(3) 0.032(3) 0.009(2) -0.001(2) 0.008(2)
N2 0.045(3) 0.020(3) 0.034(3) 0.007(2) 0.011(2) 0.003(2)
N3 0.045(3) 0.032(3) 0.027(3) 0.005(2) 0.001(2) -0.006(2)
N4 0.037(3) 0.043(3) 0.038(3) 0.008(2) -0.001(2) -0.003(2)
N5 0.039(3) 0.049(3) 0.041(3) 0.005(3) 0.000(3) 0.007(3)
N6 0.047(3) 0.050(4) 0.045(3) 0.001(3) -0.001(3) 0.009(3)
N7 0.062(4) 0.041(4) 0.043(4) -0.002(3) 0.004(3) 0.015(3)
N8 0.215(14) 0.100(8) 0.087(8) -0.008(6) 0.005(9) -0.049(9)
O1 0.038(2) 0.035(2) 0.028(2) 0.0136(17) -0.0003(18) -0.0006(19)
O2 0.044(3) 0.053(3) 0.037(2) 0.014(2) 0.006(2) 0.003(2)
O3 0.038(2) 0.026(2) 0.039(2) 0.0088(18) 0.0021(19) 0.0015(18)
O4 0.042(2) 0.027(2) 0.032(2) 0.0033(17) -0.0009(19) 0.0013(18)
O5 0.046(3) 0.049(3) 0.035(2) 0.0118(19) 0.008(2) 0.011(2)
O6 0.044(3) 0.038(2) 0.029(2) 0.0085(18) 0.0053(19) 0.0102(19)
O7 0.078(4) 0.041(3) 0.052(3) 0.013(2) -0.009(3) 0.003(2)
O8 0.065(4) 0.065(4) 0.072(4) 0.023(3) 0.012(3) 0.009(3)
O9 0.087(4) 0.082(4) 0.081(4) 0.017(3) -0.039(3) 0.020(3)
O10 0.116(6) 0.215(10) 0.083(5) 0.052(5) 0.035(5) 0.038(6)
O11 0.313(15) 0.252(12) 0.167(9) -0.158(10) -0.085(9) 0.111(11)
O12 0.174(7) 0.068(4) 0.098(5) 0.005(4) 0.044(5) 0.022(5)
O13 0.167(8) 0.249(10) 0.109(6) 0.075(6) 0.016(6) 0.021(7)
O14 0.262(12) 0.231(11) 0.108(7) -0.019(7) 0.015(7) 0.043(9)
O15 0.196(12) 0.60(3) 0.294(16) -0.202(18) -0.046(11) 0.016(15)
O16 1.23(6) 0.268(17) 0.306(18) 0.181(15) -0.39(3) -0.06(3)

loop_
_atom_type_symbol
_atom_type_description
_atom_type_scat_dispersion_real
_atom_type_scat_dispersion_imag
_atom_type_scat_source
C C 0.0033 0.0016 'International Tables Vol C Tables 4.2.6.8 and 6.1.1.4'
Cl Cl 0.1484 0.1585 'International Tables Vol C Tables 4.2.6.8 and 6.1.1.4'
N N 0.0061 0.0033 'International Tables Vol C Tables 4.2.6.8 and 6.1.1.4'
Ni Ni 0.3393 1.1124 'International Tables Vol C Tables 4.2.6.8 and 6.1.1.4'
O O 0.0106 0.0060 'International Tables Vol C Tables 4.2.6.8 and 6.1.1.4'
H H 0.0000 0.0000 'International Tables Vol C Tables 4.2.6.8 and 6.1.1.4'

loop_
_geom_angle_atom_site_label_1
_geom_angle_atom_site_label_2
_geom_angle_atom_site_label_3
_geom_angle
_geom_angle_site_symmetry_1
_geom_angle_site_symmetry_3
_geom_angle_publ_flag
O1 Ni1 N1 87.47(17) . . ?
O1 Ni1 N2 177.08(16) . . ?
N1 Ni1 N2 89.61(18) . . ?
O1 Ni1 O4 90.68(15) . . ?
N1 Ni1 O4 178.08(16) . . ?
N2 Ni1 O4 92.24(16) . . ?
O1 Ni1 O3 87.44(15) . . ?
N1 Ni1 O3 94.59(17) . . ?
N2 Ni1 O3 92.69(16) . . ?
O4 Ni1 O3 85.85(14) . . ?
O1 Ni1 Cl4 81.05(11) . . ?
N1 Ni1 Cl4 100.87(14) . . ?
N2 Ni1 Cl4 99.62(14) . . ?
O4 Ni1 Cl4 78.31(11) . . ?
O3 Ni1 Cl4 160.23(11) . . ?
O4 Ni2 N3 87.93(17) . . ?
O4 Ni2 O6 91.79(15) . . ?
N3 Ni2 O6 178.38(18) . . ?
O4 Ni2 N4 176.60(18) . . ?
N3 Ni2 N4 90.20(19) . . ?
O6 Ni2 N4 90.16(17) . . ?
O4 Ni2 O5 89.77(15) . . ?
N3 Ni2 O5 93.58(17) . . ?
O6 Ni2 O5 84.82(15) . . ?
N4 Ni2 O5 93.19(18) . . ?
O4 Ni2 Cl4 79.68(11) . . ?
N3 Ni2 Cl4 103.53(14) . . ?
O6 Ni2 Cl4 77.98(11) . . ?
N4 Ni2 Cl4 98.01(14) . . ?
O5 Ni2 Cl4 159.43(12) . . ?
O6 Ni3 N5 88.82(18) . . ?
O6 Ni3 O1 93.39(15) . . ?
N5 Ni3 O1 173.21(19) . . ?
O6 Ni3 N6 174.9(2) . . ?
N5 Ni3 N6 90.42(19) . . ?
O1 Ni3 N6 87.93(17) . . ?
O6 Ni3 O2 89.38(16) . . ?
N5 Ni3 O2 89.53(19) . . ?
O1 Ni3 O2 84.08(15) . . ?
N6 Ni3 O2 95.61(19) . . ?
O6 Ni3 Cl4 80.53(12) . . ?
N5 Ni3 Cl4 105.95(16) . . ?
O1 Ni3 Cl4 80.75(11) . . ?
N6 Ni3 Cl4 94.88(16) . . ?
O2 Ni3 Cl4 161.20(11) . . ?
O1 C1 C2 118.9(6) . . ?
O1 C1 C6 122.0(6) . . ?
C2 C1 C6 119.0(6) . . ?
C3 C2 C1 120.7(6) . . ?
C3 C2 C7 122.0(6) . . ?
C1 C2 C7 117.1(6) . . ?
C2 C3 C4 120.1(7) . . ?
C2 C3 H3 119.9 . . ?
C4 C3 H3 119.9 . . ?
C5 C4 C3 120.4(7) . . ?
C5 C4 Cl1 119.6(6) . . ?
C3 C4 Cl1 120.0(6) . . ?
C4 C5 C6 120.8(7) . . ?
C4 C5 H5 119.6 . . ?
C6 C5 H5 119.6 . . ?
C1 C6 C5 118.7(6) . . ?
C1 C6 C8 123.4(6) . . ?
C5 C6 C8 117.8(6) . . ?
O2 C7 C2 109.1(5) . . ?
O2 C7 H7 125.4 . . ?
C2 C7 H7 125.4 . . ?
N1 C8 C6 125.2(6) . . ?
N1 C8 H8 117.4 . . ?
C6 C8 H8 117.4 . . ?
N1 C9 C13 111.9(5) . . ?
N1 C9 C10 112.7(5) . . ?
C13 C9 C10 103.2(5) . . ?
N1 C9 H9 109.6 . . ?
C13 C9 H9 109.6 . . ?
C10 C9 H9 109.6 . . ?
C14 C10 C11 116.4(5) . . ?
C14 C10 C15 107.3(5) . . ?
C11 C10 C15 110.0(5) . . ?
C14 C10 C9 113.2(5) . . ?
C11 C10 C9 102.5(4) . . ?
C15 C10 C9 107.0(5) . . ?
N2 C11 C16 107.7(5) . . ?
N2 C11 C12 107.9(4) . . ?
C16 C11 C12 113.9(5) . . ?
N2 C11 C10 109.7(5) . . ?
C16 C11 C10 113.3(5) . . ?
C12 C11 C10 104.3(5) . . ?
C11 C12 C13 105.9(5) . . ?
C11 C12 H12A 110.6 . . ?
C13 C12 H12A 110.6 . . ?
C11 C12 H12B 110.6 . . ?
C13 C12 H12B 110.6 . . ?
H12A C12 H12B 108.7 . . ?
C9 C13 C12 107.0(5) . . ?
C9 C13 H13A 110.3 . . ?
C12 C13 H13A 110.3 . . ?
C9 C13 H13B 110.3 . . ?
C12 C13 H13B 110.3 . . ?
H13A C13 H13B 108.6 . . ?
C10 C14 H14A 109.5 . . ?
C10 C14 H14B 109.5 . . ?
H14A C14 H14B 109.5 . . ?
C10 C14 H14C 109.5 . . ?
H14A C14 H14C 109.5 . . ?
H14B C14 H14C 109.5 . . ?
C10 C15 H15A 109.5 . . ?
C10 C15 H15B 109.5 . . ?
H15A C15 H15B 109.5 . . ?
C10 C15 H15C 109.5 . . ?
H15A C15 H15C 109.5 . . ?
H15B C15 H15C 109.5 . . ?
C11 C16 H16A 109.5 . . ?
C11 C16 H16B 109.5 . . ?
H16A C16 H16B 109.5 . . ?
C11 C16 H16C 109.5 . . ?
H16A C16 H16C 109.5 . . ?
H16B C16 H16C 109.5 . . ?
O3 C17 C18 109.3(5) . . ?
O3 C17 H17 125.3 . . ?
C18 C17 H17 125.3 . . ?
C23 C18 C19 120.5(5) . . ?
C23 C18 C17 121.9(5) . . ?
C19 C18 C17 117.3(5) . . ?
O4 C19 C18 118.6(5) . . ?
O4 C19 C20 121.3(5) . . ?
C18 C19 C20 120.0(5) . . ?
C21 C20 C19 117.8(5) . . ?
C21 C20 C24 118.5(5) . . ?
C19 C20 C24 123.5(5) . . ?
C22 C21 C20 120.4(5) . . ?
C22 C21 H21 119.8 . . ?
C20 C21 H21 119.8 . . ?
C21 C22 C23 121.7(5) . . ?
C21 C22 Cl2 119.7(5) . . ?
C23 C22 Cl2 118.5(5) . . ?
C18 C23 C22 119.5(6) . . ?
C18 C23 H23 120.3 . . ?
C22 C23 H23 120.3 . . ?
N3 C24 C20 127.0(5) . . ?
N3 C24 H24 116.5 . . ?
C20 C24 H24 116.5 . . ?
N3 C25 C29 109.9(5) . . ?
N3 C25 C26 112.5(5) . . ?
C29 C25 C26 104.4(5) . . ?
N3 C25 H25 110.0 . . ?
C29 C25 H25 110.0 . . ?
C26 C25 H25 110.0 . . ?
C31 C26 C30 108.9(5) . . ?
C31 C26 C27 116.3(5) . . ?
C30 C26 C27 109.2(5) . . ?
C31 C26 C25 113.1(5) . . ?
C30 C26 C25 106.1(5) . . ?
C27 C26 C25 102.7(5) . . ?
N4 C27 C32 109.0(5) . . ?
N4 C27 C28 108.6(5) . . ?
C32 C27 C28 113.2(6) . . ?
N4 C27 C26 109.4(5) . . ?
C32 C27 C26 113.5(5) . . ?
C28 C27 C26 102.9(5) . . ?
C27 C28 C29 107.3(5) . . ?
C27 C28 H28A 110.2 . . ?
C29 C28 H28A 110.2 . . ?
C27 C28 H28B 110.2 . . ?
C29 C28 H28B 110.2 . . ?
H28A C28 H28B 108.5 . . ?
C25 C29 C28 106.6(5) . . ?
C25 C29 H29A 110.4 . . ?
C28 C29 H29A 110.4 . . ?
C25 C29 H29B 110.4 . . ?
C28 C29 H29B 110.4 . . ?
H29A C29 H29B 108.6 . . ?
C26 C30 H30A 109.5 . . ?
C26 C30 H30B 109.5 . . ?
H30A C30 H30B 109.5 . . ?
C26 C30 H30C 109.5 . . ?
H30A C30 H30C 109.5 . . ?
H30B C30 H30C 109.5 . . ?
C26 C31 H31A 109.5 . . ?
C26 C31 H31B 109.5 . . ?
H31A C31 H31B 109.5 . . ?
C26 C31 H31C 109.5 . . ?
H31A C31 H31C 109.5 . . ?
H31B C31 H31C 109.5 . . ?
C27 C32 H32A 109.5 . . ?
C27 C32 H32B 109.5 . . ?
H32A C32 H32B 109.5 . . ?
C27 C32 H32C 109.5 . . ?
H32A C32 H32C 109.5 . . ?
H32B C32 H32C 109.5 . . ?
O5 C33 C34 109.5(5) . . ?
O5 C33 H33 125.3 . . ?
C34 C33 H33 125.3 . . ?
C39 C34 C35 120.4(6) . . ?
C39 C34 C33 121.6(6) . . ?
C35 C34 C33 117.9(5) . . ?
O6 C35 C34 118.7(5) . . ?
O6 C35 C36 122.4(5) . . ?
C34 C35 C36 118.9(5) . . ?
C37 C36 C35 119.3(6) . . ?
C37 C36 C40 116.9(5) . . ?
C35 C36 C40 123.7(5) . . ?
C38 C37 C36 119.9(6) . . ?
C38 C37 H37 120.1 . . ?
C36 C37 H37 120.1 . . ?
C37 C38 C39 122.1(6) . . ?
C37 C38 Cl3 120.1(5) . . ?
C39 C38 Cl3 117.8(5) . . ?
C34 C39 C38 119.4(6) . . ?
C34 C39 H39 120.3 . . ?
C38 C39 H39 120.3 . . ?
N5 C40 C36 125.5(6) . . ?
N5 C40 H40 117.2 . . ?
C36 C40 H40 117.2 . . ?
N5 C41 C45 110.2(6) . . ?
N5 C41 C42 114.5(6) . . ?
C45 C41 C42 104.3(6) . . ?
N5 C41 H41 109.2 . . ?
C45 C41 H41 109.2 . . ?
C42 C41 H41 109.2 . . ?
C46 C42 C47 107.5(6) . . ?
C46 C42 C41 114.2(6) . . ?
C47 C42 C41 107.2(6) . . ?
C46 C42 C43 115.9(7) . . ?
C47 C42 C43 110.1(6) . . ?
C41 C42 C43 101.5(6) . . ?
N6 C43 C44 109.4(6) . . ?
N6 C43 C48 109.2(6) . . ?
C44 C43 C48 113.6(7) . . ?
N6 C43 C42 108.4(5) . . ?
C44 C43 C42 102.8(6) . . ?
C48 C43 C42 113.2(6) . . ?
C43 C44 C45 107.7(6) . . ?
C43 C44 H44A 110.2 . . ?
C45 C44 H44A 110.2 . . ?
C43 C44 H44B 110.2 . . ?
C45 C44 H44B 110.2 . . ?
H44A C44 H44B 108.5 . . ?
C44 C45 C41 106.3(6) . . ?
C44 C45 H45A 110.5 . . ?
C41 C45 H45A 110.5 . . ?
C44 C45 H45B 110.5 . . ?
C41 C45 H45B 110.5 . . ?
H45A C45 H45B 108.7 . . ?
C42 C46 H46A 109.5 . . ?
C42 C46 H46B 109.5 . . ?
H46A C46 H46B 109.5 . . ?
C42 C46 H46C 109.5 . . ?
H46A C46 H46C 109.5 . . ?
H46B C46 H46C 109.5 . . ?
C42 C47 H47A 109.5 . . ?
C42 C47 H47B 109.5 . . ?
H47A C47 H47B 109.5 . . ?
C42 C47 H47C 109.5 . . ?
H47A C47 H47C 109.5 . . ?
H47B C47 H47C 109.5 . . ?
C43 C48 H48A 109.5 . . ?
C43 C48 H48B 109.5 . . ?
H48A C48 H48B 109.5 . . ?
C43 C48 H48C 109.5 . . ?
H48A C48 H48C 109.5 . . ?
H48B C48 H48C 109.5 . . ?
Ni3 Cl4 Ni1 84.07(5) . . ?
Ni3 Cl4 Ni2 85.20(5) . . ?
Ni1 Cl4 Ni2 85.39(5) . . ?
C8 N1 C9 116.5(5) . . ?
C8 N1 Ni1 121.5(4) . . ?
C9 N1 Ni1 121.2(4) . . ?
C11 N2 Ni1 124.3(3) . . ?
C11 N2 H2A 106.2 . . ?
Ni1 N2 H2A 106.2 . . ?
C11 N2 H2B 106.2 . . ?
Ni1 N2 H2B 106.2 . . ?
H2A N2 H2B 106.4 . . ?
C24 N3 C25 117.5(5) . . ?
C24 N3 Ni2 120.8(4) . . ?
C25 N3 Ni2 121.3(4) . . ?
C27 N4 Ni2 123.4(4) . . ?
C27 N4 H4A 106.5 . . ?
Ni2 N4 H4A 106.5 . . ?
C27 N4 H4B 106.5 . . ?
Ni2 N4 H4B 106.5 . . ?
H4A N4 H4B 106.5 . . ?
C40 N5 C41 118.0(5) . . ?
C40 N5 Ni3 121.3(4) . . ?
C41 N5 Ni3 120.2(4) . . ?
C43 N6 Ni3 125.5(4) . . ?
C43 N6 H6A 106.0 . . ?
Ni3 N6 H6A 106.0 . . ?
C43 N6 H6B 106.0 . . ?
Ni3 N6 H6B 106.0 . . ?
H6A N6 H6B 106.3 . . ?
O9 N7 O8 121.8(6) . . ?
O9 N7 O7 118.4(7) . . ?
O8 N7 O7 119.8(6) . . ?
O11 N8 O10 112.5(12) . . ?
O11 N8 O12 117.3(14) . . ?
O10 N8 O12 129.2(11) . . ?
C1 O1 Ni1 120.7(3) . . ?
C1 O1 Ni3 119.2(3) . . ?
Ni1 O1 Ni3 113.90(18) . . ?
C7 O2 Ni3 116.6(3) . . ?
C17 O3 Ni1 112.8(3) . . ?
C19 O4 Ni2 120.5(3) . . ?
C19 O4 Ni1 118.7(3) . . ?
Ni2 O4 Ni1 116.28(18) . . ?
C33 O5 Ni2 114.5(3) . . ?
C35 O6 Ni3 119.9(3) . . ?
C35 O6 Ni2 121.5(3) . . ?
Ni3 O6 Ni2 115.44(18) . . ?
H13C O13 H13D 109.5 . . ?
H14D O14 H14E 109.5 . . ?
H15D O15 H15E 113.1 . . ?
H16D O16 H16E 106.8 . . ?

loop_
_geom_bond_atom_site_label_1
_geom_bond_atom_site_label_2
_geom_bond_distance
_geom_bond_site_symmetry_2
_geom_bond_publ_flag
Ni1 O1 2.000(4) . ?
Ni1 N1 2.048(5) . ?
Ni1 N2 2.075(4) . ?
Ni1 O4 2.083(4) . ?
Ni1 O3 2.138(4) . ?
Ni1 Cl4 2.5575(17) . ?
Ni2 O4 2.002(4) . ?
Ni2 N3 2.037(5) . ?
Ni2 O6 2.084(4) . ?
Ni2 N4 2.088(4) . ?
Ni2 O5 2.153(4) . ?
Ni2 Cl4 2.5594(17) . ?
Ni3 O6 1.987(4) . ?
Ni3 N5 2.026(5) . ?
Ni3 O1 2.060(4) . ?
Ni3 N6 2.075(5) . ?
Ni3 O2 2.134(4) . ?
Ni3 Cl4 2.5254(18) . ?
C1 O1 1.328(7) . ?
C1 C2 1.395(8) . ?
C1 C6 1.409(8) . ?
C2 C3 1.380(9) . ?
C2 C7 1.488(9) . ?
C3 C4 1.385(10) . ?
C3 H3 0.9300 . ?
C4 C5 1.358(9) . ?
C4 Cl1 1.738(7) . ?
C5 C6 1.415(8) . ?
C5 H5 0.9300 . ?
C6 C8 1.457(8) . ?
C7 O2 1.447(7) . ?
C7 H7 0.9300 . ?
C8 N1 1.278(7) . ?
C8 H8 0.9300 . ?
C9 N1 1.461(7) . ?
C9 C13 1.527(8) . ?
C9 C10 1.558(8) . ?
C9 H9 0.9800 . ?
C10 C14 1.496(8) . ?
C10 C11 1.538(8) . ?
C10 C15 1.555(8) . ?
C11 N2 1.516(7) . ?
C11 C16 1.519(8) . ?
C11 C12 1.520(8) . ?
C12 C13 1.549(8) . ?
C12 H12A 0.9700 . ?
C12 H12B 0.9700 . ?
C13 H13A 0.9700 . ?
C13 H13B 0.9700 . ?
C14 H14A 0.9600 . ?
C14 H14B 0.9600 . ?
C14 H14C 0.9600 . ?
C15 H15A 0.9600 . ?
C15 H15B 0.9600 . ?
C15 H15C 0.9600 . ?
C16 H16A 0.9600 . ?
C16 H16B 0.9600 . ?
C16 H16C 0.9600 . ?
C17 O3 1.440(6) . ?
C17 C18 1.492(8) . ?
C17 H17 0.9300 . ?
C18 C23 1.376(7) . ?
C18 C19 1.385(8) . ?
C19 O4 1.330(6) . ?
C19 C20 1.425(8) . ?
C20 C21 1.410(7) . ?
C20 C24 1.430(8) . ?
C21 C22 1.357(8) . ?
C21 H21 0.9300 . ?
C22 C23 1.385(8) . ?
C22 Cl2 1.757(5) . ?
C23 H23 0.9300 . ?
C24 N3 1.281(7) . ?
C24 H24 0.9300 . ?
C25 N3 1.472(7) . ?
C25 C29 1.522(8) . ?
C25 C26 1.553(8) . ?
C25 H25 0.9800 . ?
C26 C31 1.516(8) . ?
C26 C30 1.540(8) . ?
C26 C27 1.553(8) . ?
C27 N4 1.503(7) . ?
C27 C32 1.525(8) . ?
C27 C28 1.531(9) . ?
C28 C29 1.535(8) . ?
C28 H28A 0.9700 . ?
C28 H28B 0.9700 . ?
C29 H29A 0.9700 . ?
C29 H29B 0.9700 . ?
C30 H30A 0.9600 . ?
C30 H30B 0.9600 . ?
C30 H30C 0.9600 . ?
C31 H31A 0.9600 . ?
C31 H31B 0.9600 . ?
C31 H31C 0.9600 . ?
C32 H32A 0.9600 . ?
C32 H32B 0.9600 . ?
C32 H32C 0.9600 . ?
C33 O5 1.457(7) . ?
C33 C34 1.496(8) . ?
C33 H33 0.9300 . ?
C34 C39 1.371(8) . ?
C34 C35 1.399(8) . ?
C35 O6 1.319(6) . ?
C35 C36 1.414(8) . ?
C36 C37 1.395(8) . ?
C36 C40 1.444(8) . ?
C37 C38 1.347(8) . ?
C37 H37 0.9300 . ?
C38 C39 1.384(8) . ?
C38 Cl3 1.766(6) . ?
C39 H39 0.9300 . ?
C40 N5 1.284(7) . ?
C40 H40 0.9300 . ?
C41 N5 1.463(7) . ?
C41 C45 1.529(9) . ?
C41 C42 1.557(9) . ?
C41 H41 0.9800 . ?
C42 C46 1.496(10) . ?
C42 C47 1.529(9) . ?
C42 C43 1.566(9) . ?
C43 N6 1.472(8) . ?
C43 C44 1.518(10) . ?
C43 C48 1.538(9) . ?
C44 C45 1.526(9) . ?
C44 H44A 0.9700 . ?
C44 H44B 0.9700 . ?
C45 H45A 0.9700 . ?
C45 H45B 0.9700 . ?
C46 H46A 0.9600 . ?
C46 H46B 0.9600 . ?
C46 H46C 0.9600 . ?
C47 H47A 0.9600 . ?
C47 H47B 0.9600 . ?
C47 H47C 0.9600 . ?
C48 H48A 0.9600 . ?
C48 H48B 0.9600 . ?
C48 H48C 0.9600 . ?
N2 H2A 0.9000 . ?
N2 H2B 0.9000 . ?
N4 H4A 0.9000 . ?
N4 H4B 0.9000 . ?
N6 H6A 0.9000 . ?
N6 H6B 0.9000 . ?
N7 O9 1.232(6) . ?
N7 O8 1.235(7) . ?
N7 O7 1.262(7) . ?
N8 O11 1.222(11) . ?
N8 O10 1.257(13) . ?
N8 O12 1.355(12) . ?
O13 H13C 0.8499 . ?
O13 H13D 0.8499 . ?
O14 H14D 0.8500 . ?
O14 H14E 0.8500 . ?
O15 H15D 0.8500 . ?
O15 H15E 0.8500 . ?
O16 H16D 0.8499 . ?
O16 H16E 0.8501 . ?
